data_2101588
loop_
_publ_author_name
'Abrahams, S. C.'

_publ_section_title
;
 New ferroelectric inorganic materials predicted in point group
 4<i>mm</i>
;
_journal_issue 5
_journal_name_full 'Acta Crystallographica Section B'
_journal_page_first 790
_journal_page_last 805
_journal_paper_doi 10.1107/S0108768196004594
_journal_volume 52
_journal_year 1996
_chemical_formula_sum 'K2 O7 Zn6'
_symmetry_cell_setting tetragonal
_symmetry_space_group_name_Hall 'P 4n -2n'
_symmetry_space_group_name_H-M 'P 42 n m'
_cell_angle_alpha 90.0
_cell_angle_beta 90.0
_cell_angle_gamma 90.0
_cell_length_a 10.912
_cell_length_b 10.912
_cell_length_c 3.325
_cell_volume 395.914
_diffrn_radiation_type MoK\a
_diffrn_radiation_wavelength 0.71069
_cod_data_source_file an0527.cif
_cod_data_source_block AN0527n
_cod_database_code 2101588

loop_
_atom_site_label
_atom_site_fract_x
_atom_site_fract_y
_atom_site_fract_z
K .3477(5) .3477(5) .476(5)
Zn1 .3446(2) .0847(2) .008
Zn2 .1197(2) .1197(2) .492(4)
O1 .1870(10) .0490(10) .992(8)
O2 .1060(10) .1060(10) .037(9)
O3 .0 .0 .636(9)
